data_7128583
loop_
_publ_author_name
'Hu, Xiao'
'Ding, Aishun'
'Xu, Dawen'
'Guo, Hao'

_publ_section_title
;
 Visible light-induced one-pot synthesis of
 CF<sub>3</sub>/CF<sub>2</sub>-substituted cyclobutene derivatives.
;
_journal_issue 60
_journal_name_full 'Chemical communications (Cambridge, England)'
_journal_page_first 7441
_journal_page_last 7444
_journal_paper_doi 10.1039/d1cc02696h
_journal_volume 57
_journal_year 2021
_chemical_formula_sum 'C19 H14 F3 N O'
_chemical_formula_weight 329.31
_space_group_crystal_system monoclinic
_space_group_IT_number 14
_space_group_name_Hall '-P 2ybc'
_space_group_name_H-M_alt 'P 1 21/c 1'
_atom_sites_solution_hydrogens geom
_audit_creation_method SHELXL-2016/6
_audit_update_record
;
2021-04-12 deposited with the CCDC.	2021-06-30 downloaded from the CCDC.
;
_cell_angle_alpha 90
_cell_angle_beta 93.412(3)
_cell_angle_gamma 90
_cell_formula_units_Z 4
_cell_length_a 9.0542(7)
_cell_length_b 10.0870(8)
_cell_length_c 16.9352(14)
_cell_measurement_reflns_used 9685
_cell_measurement_temperature 173(2)
_cell_measurement_theta_max 57.08
_cell_measurement_theta_min 4.44
_cell_volume 1543.9(2)
_computing_cell_refinement 'Bruker SAINT'
_computing_data_collection 'Bruker APEX2'
_computing_data_reduction 'Bruker SAINT'
_computing_molecular_graphics 'Bruker SHELXTL'
_computing_publication_material 'Bruker SHELXTL'
_computing_structure_refinement 'SHELXL-2016/6 (Sheldrick, 2016)'
_computing_structure_solution 'SHELXT 2014/5 (Sheldrick, 2014)'
_diffrn_ambient_temperature 173(2)
_diffrn_measured_fraction_theta_full 0.996
_diffrn_measured_fraction_theta_max 0.995
_diffrn_measurement_device_type 'Bruker APEX-II CCD'
_diffrn_measurement_method '\f and \w scans'
_diffrn_radiation_type GaK\a
_diffrn_radiation_wavelength 1.34138
_diffrn_reflns_av_R_equivalents 0.0611
_diffrn_reflns_av_unetI/netI 0.0402
_diffrn_reflns_Laue_measured_fraction_full 0.996
_diffrn_reflns_Laue_measured_fraction_max 0.995
_diffrn_reflns_limit_h_max 11
_diffrn_reflns_limit_h_min -11
_diffrn_reflns_limit_k_max 12
_diffrn_reflns_limit_k_min -12
_diffrn_reflns_limit_l_max 19
_diffrn_reflns_limit_l_min -21
_diffrn_reflns_number 17360
_diffrn_reflns_point_group_measured_fraction_full 0.996
_diffrn_reflns_point_group_measured_fraction_max 0.995
_diffrn_reflns_theta_full 53.594
_diffrn_reflns_theta_max 57.131
_diffrn_reflns_theta_min 4.441
_exptl_absorpt_coefficient_mu 0.609
_exptl_absorpt_correction_T_max 0.970
_exptl_absorpt_correction_T_min 0.594
_exptl_absorpt_correction_type multi-scan
_exptl_absorpt_process_details sadabs
_exptl_crystal_colour colourless
_exptl_crystal_density_diffrn 1.417
_exptl_crystal_description rod
_exptl_crystal_F_000 680
_exptl_crystal_size_max 0.370
_exptl_crystal_size_mid 0.090
_exptl_crystal_size_min 0.070
_refine_diff_density_max 0.228
_refine_diff_density_min -0.251
_refine_diff_density_rms 0.048
_refine_ls_extinction_method none
_refine_ls_goodness_of_fit_ref 1.024
_refine_ls_hydrogen_treatment constr
_refine_ls_matrix_type full
_refine_ls_number_parameters 217
_refine_ls_number_reflns 3162
_refine_ls_number_restraints 0
_refine_ls_restrained_S_all 1.024
_refine_ls_R_factor_all 0.0511
_refine_ls_R_factor_gt 0.0457
_refine_ls_shift/su_max 0.001
_refine_ls_shift/su_mean 0.000
_refine_ls_structure_factor_coef Fsqd
_refine_ls_weighting_details 'w=1/[\s^2^(Fo^2^)+(0.0678P)^2^+0.4860P] where P=(Fo^2^+2Fc^2^)/3'
_refine_ls_weighting_scheme calc
_refine_ls_wR_factor_gt 0.1219
_refine_ls_wR_factor_ref 0.1276
_reflns_Friedel_coverage 0.000
_reflns_number_gt 2779
_reflns_number_total 3162
_reflns_threshold_expression 'I > 2\s(I)'
_cod_data_source_file d1cc02696h2.cif
_cod_data_source_block ga_210409a_a
_cod_depositor_comments 'Adding full bibliography for 7128581--7128583.cif.'
_cod_original_sg_symbol_H-M 'P 21/c'
_cod_database_code 7128583
_shelx_shelxl_version_number 2016/6
_shelx_space_group_comment
; 
The symmetry employed for this shelxl refinement is uniquely defined 
by the following loop, which should always be used as a source of 
symmetry information in preference to the above space-group names. 
They are only intended as comments. 
;
_shelx_estimated_absorpt_t_min 0.806
_shelx_estimated_absorpt_t_max 0.959

loop_
_space_group_symop_operation_xyz
'x, y, z'
'-x, y+1/2, -z+1/2'
'-x, -y, -z'
'x, -y-1/2, z-1/2'

loop_
_atom_site_label
_atom_site_type_symbol
_atom_site_fract_x
_atom_site_fract_y
_atom_site_fract_z
_atom_site_U_iso_or_equiv
_atom_site_adp_type
_atom_site_occupancy
_atom_site_site_symmetry_order
_atom_site_calc_flag
_atom_site_refinement_flags_posn
_atom_site_refinement_flags_adp
_atom_site_refinement_flags_occupancy
_atom_site_disorder_assembly
_atom_site_disorder_group
F1 F 0.54140(14) 0.08931(11) 0.43116(6) 0.0591(3) Uani 1 1 d . . . . .
F2 F 0.54922(17) -0.01963(11) 0.32373(7) 0.0749(4) Uani 1 1 d . . . . .
F3 F 0.69837(12) 0.14316(13) 0.34728(8) 0.0680(4) Uani 1 1 d . . . . .
N1 N 0.27447(12) 0.52349(11) 0.42082(6) 0.0262(3) Uani 1 1 d . . . . .
O1 O 0.06433(11) 0.39520(11) 0.41111(6) 0.0386(3) Uani 1 1 d . . . . .
C1 C 0.19655(15) 0.40723(14) 0.40004(8) 0.0290(3) Uani 1 1 d . . . . .
C2 C 0.28905(15) 0.30974(14) 0.36568(8) 0.0307(3) Uani 1 1 d . . . . .
C3 C 0.28153(18) 0.17103(15) 0.33156(10) 0.0413(4) Uani 1 1 d . . . . .
H3A H 0.213942 0.161359 0.283775 0.050 Uiso 1 1 calc R U . . .
H3B H 0.265470 0.100389 0.370721 0.050 Uiso 1 1 calc R U . . .
C4 C 0.44883(17) 0.19452(15) 0.31406(9) 0.0365(3) Uani 1 1 d . . . . .
H4 H 0.462566 0.201873 0.256070 0.044 Uiso 1 1 calc R U . . .
C5 C 0.43231(15) 0.32982(14) 0.35228(8) 0.0299(3) Uani 1 1 d . . . . .
C6 C 0.50992(14) 0.44895(14) 0.37139(8) 0.0280(3) Uani 1 1 d . . . . .
C7 C 0.65952(16) 0.47384(16) 0.35889(9) 0.0354(3) Uani 1 1 d . . . . .
H7 H 0.716923 0.407570 0.335214 0.042 Uiso 1 1 calc R U . . .
C8 C 0.72367(16) 0.59284(18) 0.38051(9) 0.0410(4) Uani 1 1 d . . . . .
H8 H 0.825599 0.608041 0.373476 0.049 Uiso 1 1 calc R U . . .
C9 C 0.63774(17) 0.69063(17) 0.41277(9) 0.0403(4) Uani 1 1 d . . . . .
H9 H 0.681669 0.773516 0.426824 0.048 Uiso 1 1 calc R U . . .
C10 C 0.48973(16) 0.67033(15) 0.42494(9) 0.0339(3) Uani 1 1 d . . . . .
H10 H 0.432796 0.739541 0.446027 0.041 Uiso 1 1 calc R U . . .
C11 C 0.42361(14) 0.54773(13) 0.40620(7) 0.0264(3) Uani 1 1 d . . . . .
C12 C 0.18963(15) 0.62444(14) 0.46094(8) 0.0299(3) Uani 1 1 d . . . . .
H12A H 0.256329 0.669562 0.500850 0.036 Uiso 1 1 calc R U . . .
H12B H 0.111212 0.579801 0.489412 0.036 Uiso 1 1 calc R U . . .
C13 C 0.11874(14) 0.72764(13) 0.40642(8) 0.0273(3) Uani 1 1 d . . . . .
C14 C 0.13070(15) 0.72681(15) 0.32537(8) 0.0325(3) Uani 1 1 d . . . . .
H14 H 0.190333 0.661750 0.302123 0.039 Uiso 1 1 calc R U . . .
C15 C 0.05643(16) 0.82005(17) 0.27775(10) 0.0405(4) Uani 1 1 d . . . . .
H15 H 0.064182 0.818135 0.222069 0.049 Uiso 1 1 calc R U . . .
C16 C -0.02918(19) 0.91610(17) 0.31166(12) 0.0480(4) Uani 1 1 d . . . . .
H16 H -0.079572 0.980632 0.279301 0.058 Uiso 1 1 calc R U . . .
C17 C -0.04106(19) 0.91776(17) 0.39258(12) 0.0491(4) Uani 1 1 d . . . . .
H17 H -0.099716 0.983580 0.415816 0.059 Uiso 1 1 calc R U . . .
C18 C 0.03192(17) 0.82423(15) 0.43982(10) 0.0378(3) Uani 1 1 d . . . . .
H18 H 0.022898 0.825714 0.495412 0.045 Uiso 1 1 calc R U . . .
C19 C 0.5583(2) 0.10193(16) 0.35393(10) 0.0451(4) Uani 1 1 d . . . . .

loop_
_atom_site_aniso_label
_atom_site_aniso_U_11
_atom_site_aniso_U_22
_atom_site_aniso_U_33
_atom_site_aniso_U_23
_atom_site_aniso_U_13
_atom_site_aniso_U_12
F1 0.0912(8) 0.0523(6) 0.0342(5) 0.0089(4) 0.0064(5) 0.0206(6)
F2 0.1235(11) 0.0400(6) 0.0600(7) -0.0125(5) -0.0048(7) 0.0373(6)
F3 0.0523(6) 0.0714(8) 0.0814(8) 0.0195(6) 0.0134(5) 0.0309(6)
N1 0.0288(5) 0.0273(6) 0.0234(5) 0.0011(4) 0.0091(4) 0.0057(4)
O1 0.0311(5) 0.0478(6) 0.0384(6) -0.0050(5) 0.0141(4) -0.0032(4)
C1 0.0323(7) 0.0320(7) 0.0235(6) 0.0008(5) 0.0085(5) 0.0003(5)
C2 0.0365(7) 0.0292(7) 0.0272(7) 0.0000(5) 0.0077(5) 0.0020(5)
C3 0.0493(9) 0.0321(8) 0.0432(9) -0.0092(6) 0.0078(7) 0.0012(6)
C4 0.0479(8) 0.0346(8) 0.0279(7) -0.0027(6) 0.0093(6) 0.0115(6)
C5 0.0356(7) 0.0314(7) 0.0236(6) 0.0019(5) 0.0084(5) 0.0089(5)
C6 0.0304(7) 0.0321(7) 0.0222(6) 0.0055(5) 0.0070(5) 0.0061(5)
C7 0.0304(7) 0.0454(8) 0.0314(7) 0.0088(6) 0.0096(5) 0.0089(6)
C8 0.0298(7) 0.0560(10) 0.0375(8) 0.0133(7) 0.0041(6) -0.0032(6)
C9 0.0406(8) 0.0408(9) 0.0389(8) 0.0095(7) -0.0019(6) -0.0088(6)
C10 0.0392(7) 0.0319(7) 0.0306(7) 0.0027(6) 0.0029(6) 0.0018(6)
C11 0.0289(6) 0.0298(7) 0.0211(6) 0.0048(5) 0.0055(5) 0.0033(5)
C12 0.0348(7) 0.0318(7) 0.0240(6) -0.0026(5) 0.0097(5) 0.0071(5)
C13 0.0255(6) 0.0262(7) 0.0306(7) -0.0023(5) 0.0053(5) -0.0007(5)
C14 0.0316(7) 0.0353(7) 0.0314(7) 0.0026(6) 0.0072(5) 0.0013(5)
C15 0.0368(8) 0.0462(9) 0.0385(8) 0.0133(7) 0.0019(6) -0.0038(6)
C16 0.0433(9) 0.0359(8) 0.0636(12) 0.0139(8) -0.0072(7) 0.0035(7)
C17 0.0477(9) 0.0344(8) 0.0646(12) -0.0080(8) -0.0017(8) 0.0133(7)
C18 0.0403(8) 0.0334(8) 0.0398(8) -0.0090(6) 0.0037(6) 0.0067(6)
C19 0.0638(11) 0.0364(8) 0.0358(8) -0.0019(6) 0.0092(7) 0.0170(7)

loop_
_atom_type_symbol
_atom_type_description
_atom_type_scat_dispersion_real
_atom_type_scat_dispersion_imag
_atom_type_scat_source
C C 0.0137 0.0067 'International Tables Vol C Tables 4.2.6.8 and 6.1.1.4'
H H 0.0000 0.0000 'International Tables Vol C Tables 4.2.6.8 and 6.1.1.4'
F F 0.0583 0.0400 'International Tables Vol C Tables 4.2.6.8 and 6.1.1.4'
N N 0.0241 0.0134 'International Tables Vol C Tables 4.2.6.8 and 6.1.1.4'
O O 0.0389 0.0241 'International Tables Vol C Tables 4.2.6.8 and 6.1.1.4'

loop_
_geom_angle_atom_site_label_1
_geom_angle_atom_site_label_2
_geom_angle_atom_site_label_3
_geom_angle
_geom_angle_site_symmetry_1
_geom_angle_site_symmetry_3
_geom_angle_publ_flag
C1 N1 C11 125.05(11) . . ?
C1 N1 C12 115.29(11) . . ?
C11 N1 C12 119.66(11) . . ?
O1 C1 N1 121.63(12) . . ?
O1 C1 C2 126.22(13) . . ?
N1 C1 C2 112.16(11) . . ?
C5 C2 C1 123.80(13) . . ?
C5 C2 C3 95.54(12) . . ?
C1 C2 C3 140.62(13) . . ?
C2 C3 C4 84.90(11) . . ?
C2 C3 H3A 114.5 . . ?
C4 C3 H3A 114.5 . . ?
C2 C3 H3B 114.5 . . ?
C4 C3 H3B 114.5 . . ?
H3A C3 H3B 111.6 . . ?
C19 C4 C5 116.61(13) . . ?
C19 C4 C3 116.08(14) . . ?
C5 C4 C3 86.27(10) . . ?
C19 C4 H4 111.9 . . ?
C5 C4 H4 111.9 . . ?
C3 C4 H4 111.9 . . ?
C2 C5 C6 123.92(12) . . ?
C2 C5 C4 93.27(12) . . ?
C6 C5 C4 142.78(13) . . ?
C7 C6 C11 119.83(13) . . ?
C7 C6 C5 125.80(13) . . ?
C11 C6 C5 114.37(12) . . ?
C8 C7 C6 120.78(14) . . ?
C8 C7 H7 119.6 . . ?
C6 C7 H7 119.6 . . ?
C7 C8 C9 119.20(14) . . ?
C7 C8 H8 120.4 . . ?
C9 C8 H8 120.4 . . ?
C10 C9 C8 121.60(15) . . ?
C10 C9 H9 119.2 . . ?
C8 C9 H9 119.2 . . ?
C9 C10 C11 120.08(14) . . ?
C9 C10 H10 120.0 . . ?
C11 C10 H10 120.0 . . ?
C10 C11 N1 120.94(12) . . ?
C10 C11 C6 118.43(12) . . ?
N1 C11 C6 120.63(12) . . ?
N1 C12 C13 114.26(11) . . ?
N1 C12 H12A 108.7 . . ?
C13 C12 H12A 108.7 . . ?
N1 C12 H12B 108.7 . . ?
C13 C12 H12B 108.7 . . ?
H12A C12 H12B 107.6 . . ?
C14 C13 C18 119.12(13) . . ?
C14 C13 C12 123.18(12) . . ?
C18 C13 C12 117.64(12) . . ?
C13 C14 C15 120.60(14) . . ?
C13 C14 H14 119.7 . . ?
C15 C14 H14 119.7 . . ?
C16 C15 C14 119.79(15) . . ?
C16 C15 H15 120.1 . . ?
C14 C15 H15 120.1 . . ?
C17 C16 C15 119.87(15) . . ?
C17 C16 H16 120.1 . . ?
C15 C16 H16 120.1 . . ?
C18 C17 C16 120.27(15) . . ?
C18 C17 H17 119.9 . . ?
C16 C17 H17 119.9 . . ?
C17 C18 C13 120.35(15) . . ?
C17 C18 H18 119.8 . . ?
C13 C18 H18 119.8 . . ?
F2 C19 F1 106.35(14) . . ?
F2 C19 F3 106.86(14) . . ?
F1 C19 F3 106.01(15) . . ?
F2 C19 C4 112.24(15) . . ?
F1 C19 C4 113.05(13) . . ?
F3 C19 C4 111.86(14) . . ?

loop_
_geom_bond_atom_site_label_1
_geom_bond_atom_site_label_2
_geom_bond_distance
_geom_bond_site_symmetry_2
_geom_bond_publ_flag
F1 C19 1.3319(19) . ?
F2 C19 1.329(2) . ?
F3 C19 1.346(2) . ?
N1 C1 1.4026(18) . ?
N1 C11 1.4086(16) . ?
N1 C12 1.4666(16) . ?
O1 C1 1.2287(17) . ?
C1 C2 1.4370(19) . ?
C2 C5 1.3453(19) . ?
C2 C3 1.514(2) . ?
C3 C4 1.579(2) . ?
C3 H3A 0.9900 . ?
C3 H3B 0.9900 . ?
C4 C19 1.494(2) . ?
C4 C5 1.522(2) . ?
C4 H4 1.0000 . ?
C5 C6 1.420(2) . ?
C6 C7 1.4060(19) . ?
C6 C11 1.4163(18) . ?
C7 C8 1.374(2) . ?
C7 H7 0.9500 . ?
C8 C9 1.388(2) . ?
C8 H8 0.9500 . ?
C9 C10 1.383(2) . ?
C9 H9 0.9500 . ?
C10 C11 1.402(2) . ?
C10 H10 0.9500 . ?
C12 C13 1.5092(19) . ?
C12 H12A 0.9900 . ?
C12 H12B 0.9900 . ?
C13 C14 1.383(2) . ?
C13 C18 1.3928(19) . ?
C14 C15 1.387(2) . ?
C14 H14 0.9500 . ?
C15 C16 1.386(3) . ?
C15 H15 0.9500 . ?
C16 C17 1.381(3) . ?
C16 H16 0.9500 . ?
C17 C18 1.380(2) . ?
C17 H17 0.9500 . ?
C18 H18 0.9500 . ?

loop_
_geom_torsion_atom_site_label_1
_geom_torsion_atom_site_label_2
_geom_torsion_atom_site_label_3
_geom_torsion_atom_site_label_4
_geom_torsion
_geom_torsion_site_symmetry_1
_geom_torsion_site_symmetry_2
_geom_torsion_site_symmetry_3
_geom_torsion_site_symmetry_4
_geom_torsion_publ_flag
C11 N1 C1 O1 -176.38(12) . . . . ?
C12 N1 C1 O1 3.84(18) . . . . ?
C11 N1 C1 C2 3.53(18) . . . . ?
C12 N1 C1 C2 -176.25(11) . . . . ?
O1 C1 C2 C5 177.52(14) . . . . ?
N1 C1 C2 C5 -2.38(19) . . . . ?
O1 C1 C2 C3 0.0(3) . . . . ?
N1 C1 C2 C3 -179.85(17) . . . . ?
C5 C2 C3 C4 -1.02(11) . . . . ?
C1 C2 C3 C4 176.87(19) . . . . ?
C2 C3 C4 C19 118.80(14) . . . . ?
C2 C3 C4 C5 0.90(10) . . . . ?
C1 C2 C5 C6 0.9(2) . . . . ?
C3 C2 C5 C6 179.27(13) . . . . ?
C1 C2 C5 C4 -177.34(14) . . . . ?
C3 C2 C5 C4 1.05(12) . . . . ?
C19 C4 C5 C2 -118.41(15) . . . . ?
C3 C4 C5 C2 -1.01(11) . . . . ?
C19 C4 C5 C6 64.0(2) . . . . ?
C3 C4 C5 C6 -178.56(19) . . . . ?
C2 C5 C6 C7 179.59(13) . . . . ?
C4 C5 C6 C7 -3.4(3) . . . . ?
C2 C5 C6 C11 -0.2(2) . . . . ?
C4 C5 C6 C11 176.86(17) . . . . ?
C11 C6 C7 C8 0.4(2) . . . . ?
C5 C6 C7 C8 -179.36(13) . . . . ?
C6 C7 C8 C9 -2.0(2) . . . . ?
C7 C8 C9 C10 1.1(2) . . . . ?
C8 C9 C10 C11 1.4(2) . . . . ?
C9 C10 C11 N1 177.69(12) . . . . ?
C9 C10 C11 C6 -3.0(2) . . . . ?
C1 N1 C11 C10 176.17(12) . . . . ?
C12 N1 C11 C10 -4.06(18) . . . . ?
C1 N1 C11 C6 -3.18(19) . . . . ?
C12 N1 C11 C6 176.59(11) . . . . ?
C7 C6 C11 C10 2.08(19) . . . . ?
C5 C6 C11 C10 -178.13(12) . . . . ?
C7 C6 C11 N1 -178.56(12) . . . . ?
C5 C6 C11 N1 1.24(18) . . . . ?
C1 N1 C12 C13 -94.07(14) . . . . ?
C11 N1 C12 C13 86.14(15) . . . . ?
N1 C12 C13 C14 0.78(19) . . . . ?
N1 C12 C13 C18 177.78(12) . . . . ?
C18 C13 C14 C15 -0.5(2) . . . . ?
C12 C13 C14 C15 176.43(13) . . . . ?
C13 C14 C15 C16 0.8(2) . . . . ?
C14 C15 C16 C17 -0.5(2) . . . . ?
C15 C16 C17 C18 0.0(3) . . . . ?
C16 C17 C18 C13 0.3(3) . . . . ?
C14 C13 C18 C17 0.0(2) . . . . ?
C12 C13 C18 C17 -177.15(14) . . . . ?
C5 C4 C19 F2 170.45(14) . . . . ?
C3 C4 C19 F2 70.99(18) . . . . ?
C5 C4 C19 F1 50.1(2) . . . . ?
C3 C4 C19 F1 -49.3(2) . . . . ?
C5 C4 C19 F3 -69.44(17) . . . . ?
C3 C4 C19 F3 -168.90(13) . . . . ?
